data_4324072
loop_
_publ_author_name
'Claire J. Carmalt'
'William Clegg'
'Mark R. J. Elsegood'
'R. John Errington'
'Joanne Havelock'
'Philip Lightfoot'
'Nicholas C. Norman'
'Andrew J. Scott'

_publ_section_title
;
 Tetrahydrofuran Adducts of Bismuth Trichloride and Bismuth Tribromide
;
_journal_name_full 'Inorganic Chemistry'
_journal_page_first 3709
_journal_page_last 3712
_journal_paper_doi 10.1021/ic951635f
_journal_volume 35
_journal_year 1996
_chemical_formula_sum 'C8 H16 Bi Cl3 O2'
_chemical_formula_weight 459.54
_chemical_name_systematic
;
 ?
;
_space_group_IT_number 14
_symmetry_cell_setting monoclinic
_symmetry_space_group_name_Hall '-P 2yn'
_symmetry_space_group_name_H-M 'P 1 21/n 1'
_atom_sites_solution_hydrogens geom
_atom_sites_solution_primary heavy
_atom_sites_solution_secondary difmap
_audit_creation_method SHELXL
_cell_angle_alpha 90.00
_cell_angle_beta 98.70(3)
_cell_angle_gamma 90.00
_cell_formula_units_Z 4
_cell_length_a 8.018(2)
_cell_length_b 9.038(2)
_cell_length_c 18.701(3)
_cell_measurement_reflns_used 39
_cell_measurement_temperature 160(2)
_cell_measurement_theta_max 12.43
_cell_measurement_theta_min 10.47
_cell_volume 1339.6(5)
_computing_cell_refinement 'Stoe DIF4'
_computing_data_collection 'Stoe DIF4'
_computing_data_reduction 'local programs'
_computing_molecular_graphics SHELXTL/PC
_computing_publication_material 'SHELXL-93 and local programs'
_computing_structure_refinement SHELXL-93
_computing_structure_solution SHELXTL/PC
_diffrn_ambient_temperature 160(2)
_diffrn_measurement_device 'Stoe-Siemens diffractometer'
_diffrn_measurement_method '\w/\q scans with on-line profile fitting'
_diffrn_radiation_monochromator graphite
_diffrn_radiation_source 'fine-focus sealed tube'
_diffrn_radiation_type MoK\a
_diffrn_radiation_wavelength 0.71073
_diffrn_reflns_av_R_equivalents 0.0278
_diffrn_reflns_av_sigmaI/netI 0.0226
_diffrn_reflns_limit_h_max 9
_diffrn_reflns_limit_h_min -9
_diffrn_reflns_limit_k_max 10
_diffrn_reflns_limit_k_min -9
_diffrn_reflns_limit_l_max 22
_diffrn_reflns_limit_l_min -19
_diffrn_reflns_number 2772
_diffrn_reflns_theta_max 24.99
_diffrn_reflns_theta_min 2.51
_diffrn_standards_decay_% 3
_diffrn_standards_interval_time 60
_diffrn_standards_number 5
_exptl_absorpt_coefficient_mu 13.737
_exptl_absorpt_correction_T_max 0.971
_exptl_absorpt_correction_T_min 0.193
_exptl_absorpt_correction_type empirical
_exptl_crystal_colour colourless
_exptl_crystal_density_diffrn 2.279
_exptl_crystal_description block
_exptl_crystal_F_000 856
_exptl_crystal_size_max 0.43
_exptl_crystal_size_mid 0.26
_exptl_crystal_size_min 0.18
_refine_diff_density_max 2.649
_refine_diff_density_min -1.526
_refine_diff_density_rms .206
_refine_ls_extinction_coef 0.0038(4)
_refine_ls_extinction_expression Fc^*^=kFc[1+0.001xFc^2^\l^3^/sin(2\q)]^-1/4^
_refine_ls_extinction_method SHELXL
_refine_ls_goodness_of_fit_all 1.047
_refine_ls_goodness_of_fit_obs 1.051
_refine_ls_matrix_type full
_refine_ls_number_parameters 174
_refine_ls_number_reflns 2360
_refine_ls_number_restraints 192
_refine_ls_restrained_S_all 1.015
_refine_ls_restrained_S_obs 1.009
_refine_ls_R_factor_all 0.0521
_refine_ls_R_factor_obs 0.0395
_refine_ls_shift/esd_max 0.000
_refine_ls_shift/esd_mean 0.000
_refine_ls_structure_factor_coef Fsqd
_refine_ls_weighting_details 'w=1/[\s^2^(Fo^2^)+(0.0841P)^2^+3.1189P] where P=(Fo^2^+2Fc^2^)/3'
_refine_ls_weighting_scheme calc
_refine_ls_wR_factor_all 0.1208
_refine_ls_wR_factor_obs 0.1088
_reflns_number_observed 1938
_reflns_number_total 2361
_reflns_observed_criterion >2sigma(I)
_cod_data_source_file ic951635f_2.cif
_cod_data_source_block rje69
_cod_depositor_comments
;
The following automatic conversions were performed:

'_refine_ls_weighting_scheme' value 'calc
w=1/[\s^2^(Fo^2^)+(0.0841P)^2^+3.1189P] where P=(Fo^2^+2Fc^2^)/3' was
changed to 'calc'. New tag '_refine_ls_weighting_details' was
created. The value of the new tag was set to
'w=1/[\s^2^(Fo^2^)+(0.0841P)^2^+3.1189P] where P=(Fo^2^+2Fc^2^)/3'.

Automatic conversion script
Id: cif_fix_values 3143 2015-03-26 13:38:13Z robertas 
;
_cod_original_cell_volume 1339.5(5)
_cod_database_code 4324072
_cod_database_fobs_code 4324072

loop_
_symmetry_equiv_pos_as_xyz
'x, y, z'
'-x+1/2, y+1/2, -z+1/2'
'-x, -y, -z'
'x-1/2, -y-1/2, z-1/2'

loop_
_atom_site_aniso_label
_atom_site_aniso_U_11
_atom_site_aniso_U_22
_atom_site_aniso_U_33
_atom_site_aniso_U_23
_atom_site_aniso_U_13
_atom_site_aniso_U_12
Bi1A 0.0283(3) 0.0168(5) 0.0137(3) 0.0010(2) 0.0055(2) 0.0017(2)
Bi1B 0.0264(3) 0.0151(6) 0.0130(3) -0.0004(2) 0.0054(2) -0.0009(2)
Cl1 0.0467(9) 0.0192(8) 0.0229(8) 0.0007(6) -0.0012(7) 0.0012(6)
Cl2A 0.0323(15) 0.042(2) 0.036(2) 0.0009(14) 0.0168(12) 0.0014(12)
Cl2B 0.034(2) 0.037(2) 0.036(2) -0.006(2) 0.020(2) -0.0013(14)
Cl3 0.0502(8) 0.0215(8) 0.0209(8) -0.0004(6) -0.0016(6) 0.0028(6)
O1 0.035(2) 0.027(2) 0.018(2) 0.001(2) 0.004(2) 0.000(2)
C1 0.058(4) 0.035(3) 0.017(3) 0.003(3) 0.019(3) -0.004(3)
C2 0.066(4) 0.047(4) 0.013(3) 0.009(3) 0.010(3) 0.015(3)
C3 0.047(4) 0.056(4) 0.029(4) -0.014(3) -0.001(3) 0.007(3)
C4 0.030(3) 0.043(4) 0.036(4) 0.003(3) 0.004(3) 0.000(2)
O2A 0.065(7) 0.046(7) 0.063(6) 0.006(5) 0.052(6) 0.007(6)
C5A 0.075(10) 0.047(7) 0.054(8) 0.013(7) 0.028(8) -0.001(7)
C6A 0.127(8) 0.060(5) 0.056(5) -0.004(5) 0.040(6) -0.021(5)
C7A 0.063(5) 0.069(5) 0.047(4) 0.008(4) 0.015(4) 0.004(4)
C8A 0.050(8) 0.037(6) 0.044(6) 0.002(6) 0.015(7) 0.006(7)
O2B 0.047(7) 0.037(7) 0.049(6) -0.005(5) 0.031(6) -0.011(6)
C5B 0.040(9) 0.037(7) 0.049(8) -0.003(9) 0.015(8) 0.002(8)
C6B 0.127(8) 0.060(5) 0.056(5) -0.004(5) 0.040(6) -0.021(5)
C7B 0.063(5) 0.069(5) 0.047(4) 0.008(4) 0.015(4) 0.004(4)
C8B 0.068(10) 0.038(7) 0.056(9) -0.013(8) 0.016(9) 0.005(8)

loop_
_atom_site_label
_atom_site_type_symbol
_atom_site_fract_x
_atom_site_fract_y
_atom_site_fract_z
_atom_site_U_iso_or_equiv
_atom_site_thermal_displace_type
_atom_site_occupancy
_atom_site_calc_flag
_atom_site_refinement_flags
_atom_site_disorder_group
Bi1A Bi 0.20772(5) 0.10415(9) 0.21508(2) 0.0194(3) Uani 0.546(2) d P 1
Bi1B Bi 0.20672(5) 0.19888(11) 0.21378(2) 0.0179(3) Uani 0.454(2) d P 2
Cl1 Cl 0.3887(2) 0.34382(14) 0.32036(9) 0.0303(4) Uani 1 d . .
Cl2A Cl 0.4405(4) 0.0950(4) 0.1397(2) 0.0355(7) Uani 0.546(2) d P 1
Cl2B Cl 0.4405(4) 0.2052(5) 0.1391(2) 0.0343(8) Uani 0.454(2) d P 2
Cl3 Cl 0.1103(2) 0.4616(2) 0.17756(8) 0.0316(4) Uani 1 d . .
O1 O 0.0231(5) 0.1473(4) 0.0926(2) 0.0266(9) Uani 1 d U .
C1 C 0.0561(8) 0.2282(7) 0.0285(3) 0.0354(14) Uani 1 d U .
H1A H 0.0852(8) 0.1593(7) -0.0089(3) 0.043 Uiso 1 calc R .
H1B H 0.1500(8) 0.2993(7) 0.0411(3) 0.043 Uiso 1 calc R .
C2 C -0.1048(10) 0.3073(8) 0.0025(4) 0.041(2) Uani 1 d U .
H2A H -0.1187(10) 0.3247(8) -0.0503(4) 0.050 Uiso 1 calc R .
H2B H -0.1102(10) 0.4032(8) 0.0276(4) 0.050 Uiso 1 calc R .
C3 C -0.2372(9) 0.2002(9) 0.0220(4) 0.044(2) Uani 1 d U .
H3A H -0.3444(9) 0.2515(9) 0.0260(4) 0.053 Uiso 1 calc R .
H3B H -0.2591(9) 0.1195(9) -0.0141(4) 0.053 Uiso 1 calc R .
C4 C -0.1552(8) 0.1431(7) 0.0934(4) 0.036(2) Uani 1 d U .
H4A H -0.1853(8) 0.2058(7) 0.1329(4) 0.043 Uiso 1 calc R .
H4B H -0.1924(8) 0.0405(7) 0.1008(4) 0.043 Uiso 1 calc R .
O2A O -0.0611(17) 0.0948(14) 0.2783(7) 0.054(3) Uani 0.546(2) d PU 1
C5A C -0.0888(23) -0.0147(19) 0.3308(10) 0.057(3) Uani 0.546(2) d PU 1
H5A1 H -0.1952(23) -0.0695(19) 0.3155(10) 0.069 Uiso 0.546(2) calc PR 1
H5A2 H 0.0060(23) -0.0858(19) 0.3393(10) 0.069 Uiso 0.546(2) calc PR 1
C6A C -0.0982(16) 0.0716(11) 0.3925(6) 0.078(3) Uani 0.546(2) d PU 1
H6A1 H 0.0150(16) 0.0693(11) 0.4222(6) 0.094 Uiso 0.546(2) calc PR 1
H6A2 H -0.1757(16) 0.0199(11) 0.4206(6) 0.094 Uiso 0.546(2) calc PR 1
C7A C -0.1518(11) 0.2286(10) 0.3868(5) 0.059(2) Uani 0.546(2) d PU 1
H7A1 H -0.0705(11) 0.2971(10) 0.4147(5) 0.070 Uiso 0.546(2) calc PR 1
H7A2 H -0.2672(11) 0.2452(10) 0.3978(5) 0.070 Uiso 0.546(2) calc PR 1
C8A C -0.1409(22) 0.2267(17) 0.3001(9) 0.043(3) Uani 0.546(2) d PU 1
H8A1 H -0.2563(22) 0.2339(17) 0.2727(9) 0.051 Uiso 0.546(2) calc PR 1
H8A2 H -0.0767(22) 0.3143(17) 0.2880(9) 0.051 Uiso 0.546(2) calc PR 1
O2B O -0.0562(17) 0.2082(15) 0.2815(7) 0.042(2) Uani 0.454(2) d PU 2
C5B C -0.1313(24) 0.0726(22) 0.2998(12) 0.041(3) Uani 0.454(2) d PU 2
H5B1 H -0.0763(24) -0.0134(22) 0.2804(12) 0.049 Uiso 0.454(2) calc PR 2
H5B2 H -0.2534(24) 0.0707(22) 0.2808(12) 0.049 Uiso 0.454(2) calc PR 2
C6B C -0.0982(16) 0.0716(11) 0.3925(6) 0.078(3) Uani 0.454(2) d PU 2
H6B1 H -0.1751(26) 0.0058(20) 0.4145(11) 0.094 Uiso 0.454(2) calc PR 2
H6B2 H 0.0209(26) 0.0565(20) 0.4145(11) 0.094 Uiso 0.454(2) calc PR 2
C7B C -0.1518(11) 0.2286(10) 0.3868(5) 0.059(2) Uani 0.454(2) d PU 2
H7B1 H -0.2766(26) 0.2311(20) 0.3764(11) 0.070 Uiso 0.454(2) calc PR 2
H7B2 H -0.1180(26) 0.2757(20) 0.4346(11) 0.070 Uiso 0.454(2) calc PR 2
C8B C -0.0877(26) 0.3171(20) 0.3335(11) 0.053(4) Uani 0.454(2) d PU 2
H8B1 H 0.0174(26) 0.3689(20) 0.3543(11) 0.064 Uiso 0.454(2) calc PR 2
H8B2 H -0.1719(26) 0.3908(20) 0.3119(11) 0.064 Uiso 0.454(2) calc PR 2

loop_
_atom_type_symbol
_atom_type_description
_atom_type_scat_dispersion_real
_atom_type_scat_dispersion_imag
_atom_type_scat_source
C C .0033 .0016 'International Tables Vol C Tables 4.2.6.8 and 6.1.1.4'
H H .0000 .0000 'International Tables Vol C Tables 4.2.6.8 and 6.1.1.4'
O O .0106 .0060 'International Tables Vol C Tables 4.2.6.8 and 6.1.1.4'
Cl Cl .1484 .1585 'International Tables Vol C Tables 4.2.6.8 and 6.1.1.4'
Bi Bi -4.1077 10.2566 'International Tables Vol C Tables 4.2.6.8 and 6.1.1.4'

loop_
_geom_angle_atom_site_label_1
_geom_angle_atom_site_label_2
_geom_angle_atom_site_label_3
_geom_angle
_geom_angle_site_symmetry_1
_geom_angle_site_symmetry_3
_geom_angle_publ_flag
Cl2A Bi1A Cl1 92.65(9) . 2_545 ?
Cl2A Bi1A O1 83.15(13) . . ?
Cl1 Bi1A O1 78.20(9) 2_545 . ?
Cl2A Bi1A O2A 171.9(3) . . ?
Cl1 Bi1A O2A 81.3(3) 2_545 . ?
O1 Bi1A O2A 90.3(3) . . ?
Cl2A Bi1A Cl3 92.22(9) . 2_545 ?
Cl1 Bi1A Cl3 81.77(5) 2_545 2_545 ?
O1 Bi1A Cl3 159.19(9) . 2_545 ?
O2A Bi1A Cl3 92.2(3) . 2_545 ?
Cl2B Bi1B O1 83.61(14) . . ?
Cl2B Bi1B Cl3 93.04(11) . . ?
O1 Bi1B Cl3 79.83(9) . . ?
Cl2B Bi1B O2B 174.1(3) . . ?
O1 Bi1B O2B 92.1(3) . . ?
Cl3 Bi1B O2B 82.2(3) . . ?
Cl2B Bi1B Cl1 92.00(10) . . ?
O1 Bi1B Cl1 160.39(9) . . ?
Cl3 Bi1B Cl1 81.34(5) . . ?
O2B Bi1B Cl1 90.7(3) . . ?
C4 O1 C1 109.1(5) . . ?
C4 O1 Bi1B 116.0(4) . . ?
C1 O1 Bi1B 119.0(3) . . ?
C4 O1 Bi1A 115.4(4) . . ?
C1 O1 Bi1A 131.1(4) . . ?
O1 C1 C2 104.6(5) . . ?
C1 C2 C3 102.6(5) . . ?
C4 C3 C2 101.9(5) . . ?
O1 C4 C3 106.7(6) . . ?
C5A O2A C8A 104.8(12) . . ?
C5A O2A Bi1A 123.8(10) . . ?
C8A O2A Bi1A 122.3(11) . . ?
C6A C5A O2A 102.2(12) . . ?
C5A C6A C7A 121.6(11) . . ?
C6A C7A C8A 90.2(8) . . ?
O2A C8A C7A 112.4(11) . . ?
C5B O2B C8B 107.6(14) . . ?
C5B O2B Bi1B 119.2(12) . . ?
C8B O2B Bi1B 126.0(11) . . ?
O2B C5B C6B 103.9(12) . . ?
C7B C6B C5B 85.6(9) . . ?
C8B C7B C6B 117.0(10) . . ?
C7B C8B O2B 102.0(13) . . ?

loop_
_geom_bond_atom_site_label_1
_geom_bond_atom_site_label_2
_geom_bond_distance
_geom_bond_site_symmetry_2
_geom_bond_publ_flag
Bi1A Cl2A 2.505(3) . ?
Bi1A Cl1 2.533(2) 2_545 ?
Bi1A O1 2.562(4) . ?
Bi1A O2A 2.612(13) . ?
Bi1A Cl3 2.634(2) 2_545 ?
Bi1B Cl2B 2.502(4) . ?
Bi1B O1 2.552(4) . ?
Bi1B Cl3 2.556(2) . ?
Bi1B O2B 2.619(14) . ?
Bi1B Cl1 2.634(2) . ?
Cl1 Bi1A 2.533(2) 2 ?
Cl3 Bi1A 2.634(2) 2 ?
O1 C4 1.433(8) . ?
O1 C1 1.461(7) . ?
C1 C2 1.491(9) . ?
C2 C3 1.521(11) . ?
C3 C4 1.488(10) . ?
O2A C5A 1.43(2) . ?
O2A C8A 1.44(2) . ?
C5A C6A 1.40(2) . ?
C6A C7A 1.482(15) . ?
C7A C8A 1.64(2) . ?
O2B C5B 1.43(2) . ?
O2B C8B 1.43(2) . ?
C5B C6B 1.71(2) . ?
C6B C7B 1.482(15) . ?
C7B C8B 1.43(2) . ?
